data_1514368
loop_
_publ_author_name
'Ghosh, Kumaresh'
'Kar, Debasis'
'Fr\"ohlich, Roland'
'Chattopadhyay, Asoke P.'
'Samadder, Asmita'
'Khuda-Bukhsh, Anisur Rahman'

_publ_section_title
;
 O-tert-butyldiphenylsilyl coumarin and dicoumarol: a case toward
 selective sensing of F- ions in organic and aqueous environments.
;
_journal_issue 10
_journal_name_full 'The Analyst'
_journal_page_first 3038
_journal_page_last 3045
_journal_paper_doi 10.1039/c3an00279a
_journal_volume 138
_journal_year 2013
_chemical_formula_sum 'C51 H48 O6 Si2'
_chemical_formula_weight 813.07
_chemical_name_systematic
;
?
;
_space_group_IT_number 14
_symmetry_cell_setting monoclinic
_symmetry_space_group_name_Hall '-P 2ybc'
_symmetry_space_group_name_H-M 'P 1 21/c 1'
_atom_sites_solution_hydrogens geom
_atom_sites_solution_primary direct
_atom_sites_solution_secondary difmap
_audit_creation_method SHELXL-97
_cell_angle_alpha 90.00
_cell_angle_beta 114.220(2)
_cell_angle_gamma 90.00
_cell_formula_units_Z 4
_cell_length_a 16.8490(6)
_cell_length_b 17.6362(6)
_cell_length_c 15.7254(6)
_cell_measurement_reflns_used 7257
_cell_measurement_temperature 223(2)
_cell_measurement_theta_max 68.25
_cell_measurement_theta_min 0.88
_cell_volume 4261.5(3)
_computing_cell_refinement 'Collect (Nonius B.V., 1998)'
_computing_data_collection 'Collect (Nonius B.V., 1998)'
_computing_data_reduction 'Denzo-SMN (Otwinowski & Minor, 1997)'
_computing_molecular_graphics 'SCHAKAL (Keller, 1997)'
_computing_publication_material 'SHELXL-97 (sheldrick, 1997)'
_computing_structure_refinement 'SHELXL-97 (Sheldrick, 1997)'
_computing_structure_solution 'SHELXS-97 (Sheldrick, 1990)'
_diffrn_ambient_temperature 223(2)
_diffrn_measured_fraction_theta_full 0.982
_diffrn_measured_fraction_theta_max 0.982
_diffrn_measurement_device_type 'Nonius KappaCCD APEXII'
_diffrn_measurement_method '\w and \f scans'
_diffrn_radiation_monochromator graphite
_diffrn_radiation_source 'fine-focus sealed tube'
_diffrn_radiation_type CuK\a
_diffrn_radiation_wavelength 1.54178
_diffrn_reflns_av_R_equivalents 0.055
_diffrn_reflns_av_sigmaI/netI 0.0294
_diffrn_reflns_limit_h_max 18
_diffrn_reflns_limit_h_min -19
_diffrn_reflns_limit_k_max 20
_diffrn_reflns_limit_k_min -20
_diffrn_reflns_limit_l_max 18
_diffrn_reflns_limit_l_min -18
_diffrn_reflns_number 38772
_diffrn_reflns_theta_full 66.93
_diffrn_reflns_theta_max 66.93
_diffrn_reflns_theta_min 3.82
_exptl_absorpt_coefficient_mu 1.162
_exptl_absorpt_correction_T_max 0.9231
_exptl_absorpt_correction_T_min 0.7759
_exptl_absorpt_correction_type multi-scan
_exptl_absorpt_process_details 'Denzo (Otwinowski, Borek, Majewski & Minor, 2003)'
_exptl_crystal_colour colourless
_exptl_crystal_density_diffrn 1.267
_exptl_crystal_density_method 'not measured'
_exptl_crystal_description plate
_exptl_crystal_F_000 1720
_exptl_crystal_size_max 0.23
_exptl_crystal_size_mid 0.15
_exptl_crystal_size_min 0.07
_refine_diff_density_max 0.286
_refine_diff_density_min -0.284
_refine_diff_density_rms 0.041
_refine_ls_extinction_method none
_refine_ls_goodness_of_fit_ref 1.035
_refine_ls_hydrogen_treatment constr
_refine_ls_matrix_type full
_refine_ls_number_parameters 538
_refine_ls_number_reflns 7445
_refine_ls_number_restraints 0
_refine_ls_restrained_S_all 1.035
_refine_ls_R_factor_all 0.0615
_refine_ls_R_factor_gt 0.0476
_refine_ls_shift/su_max 0.000
_refine_ls_shift/su_mean 0.000
_refine_ls_structure_factor_coef Fsqd
_refine_ls_weighting_details 'calc w=1/[\s^2^(Fo^2^)+(0.0587P)^2^+2.4815P] where P=(Fo^2^+2Fc^2^)/3'
_refine_ls_weighting_scheme calc
_refine_ls_wR_factor_gt 0.1182
_refine_ls_wR_factor_ref 0.1279
_reflns_number_gt 6089
_reflns_number_total 7445
_reflns_threshold_expression >2sigma(I)
_cod_data_source_file c3an00279a.txt
_cod_data_source_block fro6347
_cod_original_sg_symbol_H-M P21/c
_cod_database_code 1514368

loop_
_symmetry_equiv_pos_as_xyz
'x, y, z'
'-x, y+1/2, -z+1/2'
'-x, -y, -z'
'x, -y-1/2, z-1/2'

loop_
_atom_site_label
_atom_site_type_symbol
_atom_site_fract_x
_atom_site_fract_y
_atom_site_fract_z
_atom_site_U_iso_or_equiv
_atom_site_adp_type
_atom_site_occupancy
_atom_site_symmetry_multiplicity
_atom_site_calc_flag
_atom_site_refinement_flags
C1 C 0.26752(15) 0.54277(13) 0.40750(15) 0.0406(5) Uani 1 1 d .
H1A H 0.2335 0.4964 0.4012 0.049 Uiso 1 1 calc R
H1B H 0.3242 0.5277 0.4093 0.049 Uiso 1 1 calc R
C1A C 0.28236(13) 0.57923(12) 0.49958(15) 0.0369(5) Uani 1 1 d .
C2A C 0.33196(14) 0.64965(13) 0.51950(16) 0.0408(5) Uani 1 1 d .
O2A O 0.35801(11) 0.68002(10) 0.46723(12) 0.0544(4) Uani 1 1 d .
O3A O 0.35213(10) 0.68463(9) 0.60411(11) 0.0453(4) Uani 1 1 d .
C4A C 0.32025(14) 0.65839(13) 0.66613(16) 0.0413(5) Uani 1 1 d .
C5A C 0.33983(15) 0.70018(14) 0.74675(17) 0.0476(6) Uani 1 1 d .
H5A H 0.3758 0.7431 0.7587 0.057 Uiso 1 1 calc R
C6A C 0.30615(18) 0.67830(15) 0.80911(18) 0.0568(7) Uani 1 1 d .
H6A H 0.3191 0.7064 0.8640 0.068 Uiso 1 1 calc R
C7A C 0.25295(19) 0.61453(16) 0.79123(18) 0.0583(7) Uani 1 1 d .
H7A H 0.2284 0.6005 0.8329 0.070 Uiso 1 1 calc R
C8A C 0.23638(17) 0.57196(14) 0.71216(17) 0.0499(6) Uani 1 1 d .
H8A H 0.2016 0.5283 0.7013 0.060 Uiso 1 1 calc R
C9A C 0.27032(14) 0.59256(12) 0.64802(15) 0.0377(5) Uani 1 1 d .
C10A C 0.25514(13) 0.55141(12) 0.56282(15) 0.0359(5) Uani 1 1 d .
O11A O 0.20949(10) 0.48638(9) 0.55255(11) 0.0440(4) Uani 1 1 d .
Si1A Si 0.19749(4) 0.39592(3) 0.52036(4) 0.03607(15) Uani 1 1 d .
C12A C 0.15611(15) 0.34838(13) 0.60162(17) 0.0438(5) Uani 1 1 d .
C13A C 0.07324(17) 0.38917(15) 0.5965(2) 0.0573(7) Uani 1 1 d .
H13A H 0.0297 0.3886 0.5327 0.086 Uiso 1 1 calc R
H13B H 0.0872 0.4412 0.6172 0.086 Uiso 1 1 calc R
H13C H 0.0507 0.3633 0.6363 0.086 Uiso 1 1 calc R
C14A C 0.22636(18) 0.35010(16) 0.70220(17) 0.0564(6) Uani 1 1 d .
H14A H 0.2051 0.3240 0.7430 0.085 Uiso 1 1 calc R
H14B H 0.2398 0.4023 0.7224 0.085 Uiso 1 1 calc R
H14C H 0.2785 0.3251 0.7046 0.085 Uiso 1 1 calc R
C15A C 0.13405(17) 0.26520(14) 0.57266(19) 0.0534(6) Uani 1 1 d .
H15A H 0.1866 0.2384 0.5795 0.080 Uiso 1 1 calc R
H15B H 0.0923 0.2629 0.5081 0.080 Uiso 1 1 calc R
H15C H 0.1093 0.2417 0.6121 0.080 Uiso 1 1 calc R
C21A C 0.11314(14) 0.39281(13) 0.39710(16) 0.0419(5) Uani 1 1 d .
C22A C 0.09853(18) 0.32995(17) 0.33845(19) 0.0617(7) Uani 1 1 d .
H22A H 0.1333 0.2865 0.3600 0.074 Uiso 1 1 calc R
C23A C 0.0330(2) 0.3309(2) 0.2483(2) 0.0751(9) Uani 1 1 d .
H23A H 0.0229 0.2877 0.2103 0.090 Uiso 1 1 calc R
C24A C -0.01696(19) 0.3947(2) 0.2149(2) 0.0773(10) Uani 1 1 d .
H24A H -0.0596 0.3961 0.1534 0.093 Uiso 1 1 calc R
C25A C -0.0041(2) 0.4557(2) 0.2718(2) 0.0762(9) Uani 1 1 d .
H25A H -0.0391 0.4989 0.2497 0.091 Uiso 1 1 calc R
C26A C 0.05952(17) 0.45516(16) 0.36135(19) 0.0591(7) Uani 1 1 d .
H26A H 0.0668 0.4981 0.3992 0.071 Uiso 1 1 calc R
C31A C 0.30390(14) 0.35366(13) 0.53380(16) 0.0427(5) Uani 1 1 d .
C32A C 0.30754(17) 0.27991(15) 0.50310(18) 0.0527(6) Uani 1 1 d .
H32A H 0.2559 0.2519 0.4745 0.063 Uiso 1 1 calc R
C33A C 0.3859(2) 0.24744(18) 0.5140(2) 0.0639(8) Uani 1 1 d .
H33A H 0.3867 0.1975 0.4935 0.077 Uiso 1 1 calc R
C34A C 0.46169(19) 0.2867(2) 0.5540(2) 0.0686(9) Uani 1 1 d .
H34A H 0.5145 0.2644 0.5602 0.082 Uiso 1 1 calc R
C35A C 0.46041(17) 0.3587(2) 0.5851(2) 0.0716(9) Uani 1 1 d .
H35A H 0.5127 0.3859 0.6130 0.086 Uiso 1 1 calc R
C36A C 0.38216(16) 0.39245(16) 0.57593(19) 0.0569(7) Uani 1 1 d .
H36A H 0.3826 0.4419 0.5985 0.068 Uiso 1 1 calc R
C1B C 0.22150(14) 0.59074(12) 0.32136(15) 0.0388(5) Uani 1 1 d .
C2B C 0.14887(14) 0.63681(13) 0.31796(16) 0.0430(5) Uani 1 1 d .
O2B O 0.11730(11) 0.63556(11) 0.37414(12) 0.0571(5) Uani 1 1 d .
O3B O 0.11277(10) 0.68728(10) 0.24544(12) 0.0532(4) Uani 1 1 d .
C4B C 0.13789(15) 0.68960(14) 0.17312(16) 0.0463(5) Uani 1 1 d .
C5B C 0.09825(17) 0.74444(16) 0.1055(2) 0.0615(7) Uani 1 1 d .
H5B H 0.0575 0.7782 0.1111 0.074 Uiso 1 1 calc R
C6B C 0.11967(18) 0.74849(17) 0.0302(2) 0.0632(7) Uani 1 1 d .
H6B H 0.0936 0.7855 -0.0159 0.076 Uiso 1 1 calc R
C7B C 0.17910(19) 0.69876(16) 0.02187(18) 0.0590(7) Uani 1 1 d .
H7B H 0.1922 0.7013 -0.0307 0.071 Uiso 1 1 calc R
C8B C 0.21938(18) 0.64547(14) 0.08986(17) 0.0522(6) Uani 1 1 d .
H8B H 0.2604 0.6124 0.0837 0.063 Uiso 1 1 calc R
C9B C 0.20003(14) 0.63991(12) 0.16813(15) 0.0416(5) Uani 1 1 d .
C10B C 0.24327(14) 0.59041(12) 0.24737(15) 0.0375(5) Uani 1 1 d .
O11B O 0.31085(10) 0.54725(9) 0.25002(10) 0.0446(4) Uani 1 1 d .
Si1B Si 0.33593(4) 0.48047(3) 0.19025(4) 0.03774(16) Uani 1 1 d .
C12B C 0.37694(16) 0.39781(13) 0.27192(16) 0.0461(5) Uani 1 1 d .
C13B C 0.45453(17) 0.42287(16) 0.36112(18) 0.0587(7) Uani 1 1 d .
H13D H 0.4753 0.3801 0.4033 0.088 Uiso 1 1 calc R
H13E H 0.4363 0.4631 0.3911 0.088 Uiso 1 1 calc R
H13F H 0.5010 0.4411 0.3451 0.088 Uiso 1 1 calc R
C14B C 0.30346(19) 0.36825(15) 0.29652(19) 0.0583(7) Uani 1 1 d .
H14D H 0.3253 0.3275 0.3417 0.088 Uiso 1 1 calc R
H14E H 0.2563 0.3494 0.2406 0.088 Uiso 1 1 calc R
H14F H 0.2822 0.4091 0.3229 0.088 Uiso 1 1 calc R
C15B C 0.4057(2) 0.33155(16) 0.2276(2) 0.0691(8) Uani 1 1 d .
H15D H 0.4582 0.3456 0.2202 0.104 Uiso 1 1 calc R
H15E H 0.3599 0.3199 0.1671 0.104 Uiso 1 1 calc R
H15F H 0.4172 0.2874 0.2677 0.104 Uiso 1 1 calc R
C21B C 0.42401(15) 0.52191(15) 0.16105(16) 0.0486(6) Uani 1 1 d .
C22B C 0.4754(2) 0.4756(2) 0.1317(3) 0.0833(10) Uani 1 1 d .
H22B H 0.4630 0.4235 0.1232 0.100 Uiso 1 1 calc R
C23B C 0.5438(3) 0.5046(3) 0.1150(3) 0.1083(15) Uani 1 1 d .
H23B H 0.5775 0.4721 0.0958 0.130 Uiso 1 1 calc R
C24B C 0.5624(3) 0.5791(4) 0.1262(3) 0.1078(16) Uani 1 1 d .
H24B H 0.6099 0.5984 0.1162 0.129 Uiso 1 1 calc R
C25B C 0.5130(3) 0.6258(3) 0.1516(4) 0.1270(19) Uani 1 1 d .
H25B H 0.5244 0.6782 0.1565 0.152 Uiso 1 1 calc R
C26B C 0.4444(2) 0.5967(2) 0.1711(3) 0.0882(11) Uani 1 1 d .
H26B H 0.4121 0.6298 0.1914 0.106 Uiso 1 1 calc R
C31B C 0.23678(15) 0.45456(13) 0.08343(16) 0.0439(5) Uani 1 1 d .
C32B C 0.15569(16) 0.44552(15) 0.0864(2) 0.0561(6) Uani 1 1 d .
H32B H 0.1501 0.4547 0.1426 0.067 Uiso 1 1 calc R
C33B C 0.08354(19) 0.42343(16) 0.0087(2) 0.0691(8) Uani 1 1 d .
H33B H 0.0294 0.4184 0.0121 0.083 Uiso 1 1 calc R
C34B C 0.0904(2) 0.40890(19) -0.0730(2) 0.0815(10) Uani 1 1 d .
H34B H 0.0414 0.3929 -0.1255 0.098 Uiso 1 1 calc R
C35B C 0.1696(2) 0.41764(19) -0.0787(2) 0.0780(9) Uani 1 1 d .
H35B H 0.1745 0.4080 -0.1352 0.094 Uiso 1 1 calc R
C36B C 0.24159(18) 0.44059(16) -0.00129(18) 0.0581(7) Uani 1 1 d .
H36B H 0.2950 0.4469 -0.0060 0.070 Uiso 1 1 calc R

loop_
_atom_site_aniso_label
_atom_site_aniso_U_11
_atom_site_aniso_U_22
_atom_site_aniso_U_33
_atom_site_aniso_U_23
_atom_site_aniso_U_13
_atom_site_aniso_U_12
C1 0.0496(12) 0.0367(12) 0.0404(12) 0.0032(9) 0.0234(10) 0.0054(10)
C1A 0.0401(11) 0.0325(11) 0.0391(12) 0.0014(9) 0.0173(9) 0.0039(9)
C2A 0.0375(11) 0.0396(13) 0.0434(13) 0.0073(10) 0.0146(10) 0.0028(9)
O2A 0.0573(10) 0.0537(11) 0.0544(10) 0.0110(8) 0.0252(8) -0.0082(8)
O3A 0.0484(9) 0.0370(9) 0.0477(9) -0.0008(7) 0.0168(7) -0.0082(7)
C4A 0.0435(12) 0.0344(12) 0.0421(12) 0.0005(10) 0.0137(10) 0.0009(9)
C5A 0.0516(13) 0.0356(12) 0.0472(13) -0.0081(10) 0.0119(11) -0.0051(10)
C6A 0.0700(16) 0.0483(15) 0.0472(14) -0.0159(12) 0.0190(13) 0.0001(13)
C7A 0.0783(18) 0.0560(16) 0.0469(14) -0.0113(12) 0.0323(13) -0.0064(13)
C8A 0.0647(15) 0.0426(13) 0.0494(14) -0.0090(11) 0.0304(12) -0.0093(11)
C9A 0.0420(11) 0.0318(11) 0.0375(11) -0.0015(9) 0.0145(9) 0.0009(9)
C10A 0.0385(11) 0.0298(11) 0.0394(12) -0.0017(9) 0.0160(9) -0.0008(9)
O11A 0.0586(9) 0.0344(9) 0.0467(9) -0.0087(7) 0.0294(8) -0.0111(7)
Si1A 0.0408(3) 0.0309(3) 0.0383(3) -0.0031(2) 0.0180(2) -0.0032(2)
C12A 0.0490(13) 0.0378(13) 0.0502(14) -0.0008(10) 0.0259(11) -0.0044(10)
C13A 0.0560(15) 0.0511(15) 0.0775(19) -0.0080(13) 0.0402(14) -0.0046(12)
C14A 0.0720(17) 0.0543(16) 0.0464(14) 0.0023(12) 0.0280(13) -0.0049(13)
C15A 0.0645(15) 0.0389(13) 0.0648(16) 0.0019(12) 0.0345(13) -0.0087(11)
C21A 0.0443(12) 0.0416(13) 0.0423(12) -0.0050(10) 0.0204(10) -0.0022(10)
C22A 0.0586(15) 0.0625(18) 0.0579(16) -0.0188(14) 0.0175(13) 0.0025(13)
C23A 0.0669(18) 0.100(3) 0.0570(18) -0.0394(18) 0.0246(15) -0.0136(18)
C24A 0.0515(16) 0.121(3) 0.0498(17) -0.0113(18) 0.0112(13) -0.0028(18)
C25A 0.0637(17) 0.085(2) 0.0591(19) 0.0030(17) 0.0041(14) 0.0158(16)
C26A 0.0583(15) 0.0530(16) 0.0547(16) -0.0051(13) 0.0117(12) 0.0060(12)
C31A 0.0459(12) 0.0444(13) 0.0404(12) 0.0082(10) 0.0205(10) 0.0022(10)
C32A 0.0598(15) 0.0497(15) 0.0550(15) 0.0047(12) 0.0302(12) 0.0078(12)
C33A 0.0762(19) 0.0639(18) 0.0655(18) 0.0160(14) 0.0433(15) 0.0251(15)
C34A 0.0602(17) 0.085(2) 0.0718(19) 0.0362(17) 0.0389(15) 0.0300(16)
C35A 0.0428(14) 0.090(2) 0.078(2) 0.0265(18) 0.0203(14) 0.0031(14)
C36A 0.0458(13) 0.0582(16) 0.0614(16) 0.0100(13) 0.0166(12) -0.0003(12)
C1B 0.0431(11) 0.0347(12) 0.0392(12) -0.0020(9) 0.0175(10) 0.0008(9)
C2B 0.0420(12) 0.0414(13) 0.0441(13) 0.0021(10) 0.0160(10) 0.0036(10)
O2B 0.0576(10) 0.0652(12) 0.0577(11) 0.0052(9) 0.0329(9) 0.0132(9)
O3B 0.0461(9) 0.0555(11) 0.0575(10) 0.0128(8) 0.0209(8) 0.0144(8)
C4B 0.0425(12) 0.0448(14) 0.0448(13) 0.0049(11) 0.0111(10) -0.0023(10)
C5B 0.0483(14) 0.0606(17) 0.0667(18) 0.0194(14) 0.0146(13) 0.0110(12)
C6B 0.0583(15) 0.0596(17) 0.0594(17) 0.0280(14) 0.0116(13) 0.0025(13)
C7B 0.0767(18) 0.0534(16) 0.0413(14) 0.0067(12) 0.0185(13) -0.0098(14)
C8B 0.0738(16) 0.0414(14) 0.0412(13) 0.0024(11) 0.0232(12) 0.0003(12)
C9B 0.0480(12) 0.0317(12) 0.0391(12) -0.0007(9) 0.0118(10) -0.0036(10)
C10B 0.0435(11) 0.0303(11) 0.0374(12) -0.0028(9) 0.0153(9) -0.0011(9)
O11B 0.0562(9) 0.0420(9) 0.0380(8) -0.0002(7) 0.0219(7) 0.0096(7)
Si1B 0.0448(3) 0.0364(3) 0.0348(3) -0.0011(2) 0.0192(3) 0.0021(2)
C12B 0.0591(14) 0.0374(13) 0.0431(13) 0.0011(10) 0.0222(11) 0.0077(10)
C13B 0.0594(15) 0.0599(17) 0.0484(15) 0.0095(13) 0.0137(12) 0.0131(13)
C14B 0.0814(18) 0.0460(15) 0.0548(15) 0.0030(12) 0.0352(14) -0.0055(13)
C15B 0.098(2) 0.0428(15) 0.076(2) 0.0013(14) 0.0459(18) 0.0177(15)
C21B 0.0502(13) 0.0588(16) 0.0373(12) 0.0023(11) 0.0185(10) -0.0048(11)
C22B 0.079(2) 0.083(2) 0.117(3) 0.027(2) 0.069(2) 0.0188(18)
C23B 0.078(2) 0.149(4) 0.122(3) 0.041(3) 0.066(2) 0.024(3)
C24B 0.076(2) 0.178(5) 0.076(2) -0.005(3) 0.038(2) -0.050(3)
C25B 0.158(4) 0.118(4) 0.142(4) -0.054(3) 0.100(4) -0.088(3)
C26B 0.111(3) 0.077(2) 0.105(3) -0.038(2) 0.073(2) -0.042(2)
C31B 0.0513(13) 0.0363(12) 0.0415(13) 0.0000(10) 0.0163(10) 0.0064(10)
C32B 0.0549(15) 0.0442(14) 0.0663(17) -0.0036(12) 0.0220(13) -0.0017(11)
C33B 0.0522(15) 0.0526(17) 0.085(2) 0.0037(16) 0.0102(15) -0.0008(13)
C34B 0.071(2) 0.066(2) 0.069(2) 0.0065(16) -0.0104(16) -0.0048(16)
C35B 0.097(2) 0.077(2) 0.0410(15) -0.0050(15) 0.0099(15) 0.0047(18)
C36B 0.0651(16) 0.0601(17) 0.0443(14) -0.0020(12) 0.0175(12) 0.0061(13)

loop_
_atom_type_symbol
_atom_type_description
_atom_type_scat_dispersion_real
_atom_type_scat_dispersion_imag
_atom_type_scat_source
C C 0.0181 0.0091 'International Tables Vol C Tables 4.2.6.8 and 6.1.1.4'
H H 0.0000 0.0000 'International Tables Vol C Tables 4.2.6.8 and 6.1.1.4'
O O 0.0492 0.0322 'International Tables Vol C Tables 4.2.6.8 and 6.1.1.4'
Si Si 0.2541 0.3302 'International Tables Vol C Tables 4.2.6.8 and 6.1.1.4'

loop_
_geom_angle_atom_site_label_1
_geom_angle_atom_site_label_2
_geom_angle_atom_site_label_3
_geom_angle
C1A C1 C1B 116.30(18)
C1A C1 H1A 108.2
C1B C1 H1A 108.2
C1A C1 H1B 108.2
C1B C1 H1B 108.2
H1A C1 H1B 107.4
C10A C1A C2A 119.4(2)
C10A C1A C1 125.5(2)
C2A C1A C1 115.10(19)
O2A C2A O3A 116.5(2)
O2A C2A C1A 124.7(2)
O3A C2A C1A 118.82(19)
C4A O3A C2A 121.48(17)
O3A C4A C5A 117.1(2)
O3A C4A C9A 121.0(2)
C5A C4A C9A 121.9(2)
C6A C5A C4A 119.4(2)
C6A C5A H5A 120.3
C4A C5A H5A 120.3
C5A C6A C7A 120.2(2)
C5A C6A H6A 119.9
C7A C6A H6A 119.9
C8A C7A C6A 119.8(2)
C8A C7A H7A 120.1
C6A C7A H7A 120.1
C7A C8A C9A 121.2(2)
C7A C8A H8A 119.4
C9A C8A H8A 119.4
C4A C9A C8A 117.5(2)
C4A C9A C10A 117.9(2)
C8A C9A C10A 124.6(2)
C1A C10A O11A 124.73(19)
C1A C10A C9A 121.0(2)
O11A C10A C9A 114.22(18)
C10A O11A Si1A 147.42(14)
O11A Si1A C31A 110.91(10)
O11A Si1A C21A 106.79(10)
C31A Si1A C21A 112.92(10)
O11A Si1A C12A 104.67(9)
C31A Si1A C12A 110.48(10)
C21A Si1A C12A 110.69(10)
C15A C12A C14A 108.3(2)
C15A C12A C13A 109.0(2)
C14A C12A C13A 110.0(2)
C15A C12A Si1A 109.61(16)
C14A C12A Si1A 110.22(16)
C13A C12A Si1A 109.61(17)
C12A C13A H13A 109.5
C12A C13A H13B 109.5
H13A C13A H13B 109.5
C12A C13A H13C 109.5
H13A C13A H13C 109.5
H13B C13A H13C 109.5
C12A C14A H14A 109.5
C12A C14A H14B 109.5
H14A C14A H14B 109.5
C12A C14A H14C 109.5
H14A C14A H14C 109.5
H14B C14A H14C 109.5
C12A C15A H15A 109.5
C12A C15A H15B 109.5
H15A C15A H15B 109.5
C12A C15A H15C 109.5
H15A C15A H15C 109.5
H15B C15A H15C 109.5
C26A C21A C22A 116.9(2)
C26A C21A Si1A 119.13(18)
C22A C21A Si1A 123.96(19)
C23A C22A C21A 120.8(3)
C23A C22A H22A 119.6
C21A C22A H22A 119.6
C24A C23A C22A 120.3(3)
C24A C23A H23A 119.9
C22A C23A H23A 119.9
C25A C24A C23A 119.3(3)
C25A C24A H24A 120.3
C23A C24A H24A 120.3
C24A C25A C26A 121.0(3)
C24A C25A H25A 119.5
C26A C25A H25A 119.5
C25A C26A C21A 121.6(3)
C25A C26A H26A 119.2
C21A C26A H26A 119.2
C36A C31A C32A 117.1(2)
C36A C31A Si1A 122.4(2)
C32A C31A Si1A 120.49(18)
C33A C32A C31A 121.1(3)
C33A C32A H32A 119.4
C31A C32A H32A 119.4
C34A C33A C32A 121.0(3)
C34A C33A H33A 119.5
C32A C33A H33A 119.5
C33A C34A C35A 119.3(3)
C33A C34A H34A 120.3
C35A C34A H34A 120.3
C34A C35A C36A 120.8(3)
C34A C35A H35A 119.6
C36A C35A H35A 119.6
C31A C36A C35A 120.6(3)
C31A C36A H36A 119.7
C35A C36A H36A 119.7
C10B C1B C2B 119.5(2)
C10B C1B C1 123.09(19)
C2B C1B C1 117.42(19)
O2B C2B O3B 116.2(2)
O2B C2B C1B 125.6(2)
O3B C2B C1B 118.2(2)
C4B O3B C2B 121.76(18)
O3B C4B C5B 116.3(2)
O3B C4B C9B 121.6(2)
C5B C4B C9B 122.1(2)
C6B C5B C4B 118.8(3)
C6B C5B H5B 120.6
C4B C5B H5B 120.6
C5B C6B C7B 120.5(2)
C5B C6B H6B 119.8
C7B C6B H6B 119.8
C8B C7B C6B 120.5(3)
C8B C7B H7B 119.8
C6B C7B H7B 119.8
C7B C8B C9B 120.8(3)
C7B C8B H8B 119.6
C9B C8B H8B 119.6
C4B C9B C8B 117.2(2)
C4B C9B C10B 117.1(2)
C8B C9B C10B 125.6(2)
O11B C10B C1B 119.70(19)
O11B C10B C9B 118.95(19)
C1B C10B C9B 121.2(2)
C10B O11B Si1B 141.60(15)
O11B Si1B C21B 105.81(10)
O11B Si1B C31B 109.79(9)
C21B Si1B C31B 112.32(11)
O11B Si1B C12B 105.69(9)
C21B Si1B C12B 111.38(11)
C31B Si1B C12B 111.48(11)
C14B C12B C15B 107.1(2)
C14B C12B C13B 109.9(2)
C15B C12B C13B 108.9(2)
C14B C12B Si1B 109.16(17)
C15B C12B Si1B 112.12(18)
C13B C12B Si1B 109.71(17)
C12B C13B H13D 109.5
C12B C13B H13E 109.5
H13D C13B H13E 109.5
C12B C13B H13F 109.5
H13D C13B H13F 109.5
H13E C13B H13F 109.5
C12B C14B H14D 109.5
C12B C14B H14E 109.5
H14D C14B H14E 109.5
C12B C14B H14F 109.5
H14D C14B H14F 109.5
H14E C14B H14F 109.5
C12B C15B H15D 109.5
C12B C15B H15E 109.5
H15D C15B H15E 109.5
C12B C15B H15F 109.5
H15D C15B H15F 109.5
H15E C15B H15F 109.5
C26B C21B C22B 116.4(3)
C26B C21B Si1B 122.7(2)
C22B C21B Si1B 120.9(2)
C23B C22B C21B 121.6(4)
C23B C22B H22B 119.2
C21B C22B H22B 119.2
C24B C23B C22B 120.3(4)
C24B C23B H23B 119.8
C22B C23B H23B 119.8
C25B C24B C23B 119.9(4)
C25B C24B H24B 120.1
C23B C24B H24B 120.1
C24B C25B C26B 120.3(4)
C24B C25B H25B 119.8
C26B C25B H25B 119.8
C21B C26B C25B 121.4(4)
C21B C26B H26B 119.3
C25B C26B H26B 119.3
C36B C31B C32B 117.1(2)
C36B C31B Si1B 121.39(19)
C32B C31B Si1B 121.49(18)
C33B C32B C31B 121.4(3)
C33B C32B H32B 119.3
C31B C32B H32B 119.3
C34B C33B C32B 120.3(3)
C34B C33B H33B 119.9
C32B C33B H33B 119.9
C33B C34B C35B 119.9(3)
C33B C34B H34B 120.0
C35B C34B H34B 120.0
C36B C35B C34B 119.8(3)
C36B C35B H35B 120.1
C34B C35B H35B 120.1
C35B C36B C31B 121.5(3)
C35B C36B H36B 119.3
C31B C36B H36B 119.3

loop_
_geom_bond_atom_site_label_1
_geom_bond_atom_site_label_2
_geom_bond_distance
C1 C1A 1.508(3)
C1 C1B 1.513(3)
C1 H1A 0.9800
C1 H1B 0.9800
C1A C10A 1.347(3)
C1A C2A 1.457(3)
C2A O2A 1.205(3)
C2A O3A 1.377(3)
O3A C4A 1.373(3)
C4A C5A 1.384(3)
C4A C9A 1.393(3)
C5A C6A 1.374(4)
C5A H5A 0.9400
C6A C7A 1.393(4)
C6A H6A 0.9400
C7A C8A 1.379(3)
C7A H7A 0.9400
C8A C9A 1.396(3)
C8A H8A 0.9400
C9A C10A 1.451(3)
C10A O11A 1.353(2)
O11A Si1A 1.6609(16)
Si1A C31A 1.872(2)
Si1A C21A 1.876(2)
Si1A C12A 1.885(2)
C12A C15A 1.536(3)
C12A C14A 1.539(3)
C12A C13A 1.543(3)
C13A H13A 0.9700
C13A H13B 0.9700
C13A H13C 0.9700
C14A H14A 0.9700
C14A H14B 0.9700
C14A H14C 0.9700
C15A H15A 0.9700
C15A H15B 0.9700
C15A H15C 0.9700
C21A C26A 1.387(3)
C21A C22A 1.398(3)
C22A C23A 1.394(4)
C22A H22A 0.9400
C23A C24A 1.374(5)
C23A H23A 0.9400
C24A C25A 1.358(5)
C24A H24A 0.9400
C25A C26A 1.376(4)
C25A H25A 0.9400
C26A H26A 0.9400
C31A C36A 1.389(3)
C31A C32A 1.397(3)
C32A C33A 1.384(4)
C32A H32A 0.9400
C33A C34A 1.359(4)
C33A H33A 0.9400
C34A C35A 1.363(5)
C34A H34A 0.9400
C35A C36A 1.399(4)
C35A H35A 0.9400
C36A H36A 0.9400
C1B C10B 1.356(3)
C1B C2B 1.452(3)
C2B O2B 1.204(3)
C2B O3B 1.376(3)
O3B C4B 1.367(3)
C4B C5B 1.389(3)
C4B C9B 1.392(3)
C5B C6B 1.373(4)
C5B H5B 0.9400
C6B C7B 1.377(4)
C6B H6B 0.9400
C7B C8B 1.375(4)
C7B H7B 0.9400
C8B C9B 1.400(3)
C8B H8B 0.9400
C9B C10B 1.450(3)
C10B O11B 1.356(3)
O11B Si1B 1.6659(15)
Si1B C21B 1.873(2)
Si1B C31B 1.876(2)
Si1B C12B 1.877(2)
C12B C14B 1.532(3)
C12B C15B 1.537(3)
C12B C13B 1.539(4)
C13B H13D 0.9700
C13B H13E 0.9700
C13B H13F 0.9700
C14B H14D 0.9700
C14B H14E 0.9700
C14B H14F 0.9700
C15B H15D 0.9700
C15B H15E 0.9700
C15B H15F 0.9700
C21B C26B 1.356(4)
C21B C22B 1.399(4)
C22B C23B 1.381(5)
C22B H22B 0.9400
C23B C24B 1.345(6)
C23B H23B 0.9400
C24B C25B 1.344(7)
C24B H24B 0.9400
C25B C26B 1.408(5)
C25B H25B 0.9400
C26B H26B 0.9400
C31B C36B 1.390(3)
C31B C32B 1.395(3)
C32B C33B 1.380(4)
C32B H32B 0.9400
C33B C34B 1.360(5)
C33B H33B 0.9400
C34B C35B 1.383(5)
C34B H34B 0.9400
C35B C36B 1.380(4)
C35B H35B 0.9400
C36B H36B 0.9400

loop_
_geom_torsion_atom_site_label_1
_geom_torsion_atom_site_label_2
_geom_torsion_atom_site_label_3
_geom_torsion_atom_site_label_4
_geom_torsion
C1B C1 C1A C10A 123.5(2)
C1B C1 C1A C2A -57.7(3)
C10A C1A C2A O2A -178.7(2)
C1 C1A C2A O2A 2.5(3)
C10A C1A C2A O3A 2.1(3)
C1 C1A C2A O3A -176.81(18)
O2A C2A O3A C4A 174.90(19)
C1A C2A O3A C4A -5.8(3)
C2A O3A C4A C5A -176.1(2)
C2A O3A C4A C9A 3.8(3)
O3A C4A C5A C6A 177.0(2)
C9A C4A C5A C6A -2.9(4)
C4A C5A C6A C7A 0.1(4)
C5A C6A C7A C8A 2.1(4)
C6A C7A C8A C9A -1.6(4)
O3A C4A C9A C8A -176.6(2)
C5A C4A C9A C8A 3.3(3)
O3A C4A C9A C10A 1.7(3)
C5A C4A C9A C10A -178.4(2)
C7A C8A C9A C4A -1.1(4)
C7A C8A C9A C10A -179.2(2)
C2A C1A C10A O11A -179.34(19)
C1 C1A C10A O11A -0.6(3)
C2A C1A C10A C9A 3.4(3)
C1 C1A C10A C9A -177.81(19)
C4A C9A C10A C1A -5.3(3)
C8A C9A C10A C1A 172.8(2)
C4A C9A C10A O11A 177.13(19)
C8A C9A C10A O11A -4.7(3)
C1A C10A O11A Si1A 43.8(4)
C9A C10A O11A Si1A -138.8(2)
C10A O11A Si1A C31A 27.1(3)
C10A O11A Si1A C21A -96.4(3)
C10A O11A Si1A C12A 146.2(3)
O11A Si1A C12A C15A 174.65(16)
C31A Si1A C12A C15A -65.91(19)
C21A Si1A C12A C15A 59.94(19)
O11A Si1A C12A C14A -66.23(18)
C31A Si1A C12A C14A 53.2(2)
C21A Si1A C12A C14A 179.05(16)
O11A Si1A C12A C13A 55.02(18)
C31A Si1A C12A C13A 174.46(16)
C21A Si1A C12A C13A -59.70(19)
O11A Si1A C21A C26A -16.7(2)
C31A Si1A C21A C26A -138.9(2)
C12A Si1A C21A C26A 96.7(2)
O11A Si1A C21A C22A 165.3(2)
C31A Si1A C21A C22A 43.1(2)
C12A Si1A C21A C22A -81.3(2)
C26A C21A C22A C23A 0.2(4)
Si1A C21A C22A C23A 178.2(2)
C21A C22A C23A C24A 1.7(5)
C22A C23A C24A C25A -2.5(5)
C23A C24A C25A C26A 1.6(5)
C24A C25A C26A C21A 0.3(5)
C22A C21A C26A C25A -1.1(4)
Si1A C21A C26A C25A -179.3(2)
O11A Si1A C31A C36A 7.1(2)
C21A Si1A C31A C36A 126.9(2)
C12A Si1A C31A C36A -108.5(2)
O11A Si1A C31A C32A -174.43(18)
C21A Si1A C31A C32A -54.6(2)
C12A Si1A C31A C32A 70.0(2)
C36A C31A C32A C33A -0.3(4)
Si1A C31A C32A C33A -178.88(19)
C31A C32A C33A C34A -0.8(4)
C32A C33A C34A C35A 1.0(4)
C33A C34A C35A C36A -0.2(4)
C32A C31A C36A C35A 1.1(4)
Si1A C31A C36A C35A 179.7(2)
C34A C35A C36A C31A -0.9(4)
C1A C1 C1B C10B 141.4(2)
C1A C1 C1B C2B -40.8(3)
C10B C1B C2B O2B 171.3(2)
C1 C1B C2B O2B -6.6(4)
C10B C1B C2B O3B -9.5(3)
C1 C1B C2B O3B 172.6(2)
O2B C2B O3B C4B -174.4(2)
C1B C2B O3B C4B 6.4(3)
C2B O3B C4B C5B -178.3(2)
C2B O3B C4B C9B 1.4(3)
O3B C4B C5B C6B -178.8(2)
C9B C4B C5B C6B 1.5(4)
C4B C5B C6B C7B 0.3(4)
C5B C6B C7B C8B -1.5(4)
C6B C7B C8B C9B 0.9(4)
O3B C4B C9B C8B 178.2(2)
C5B C4B C9B C8B -2.1(4)
O3B C4B C9B C10B -5.8(3)
C5B C4B C9B C10B 173.8(2)
C7B C8B C9B C4B 0.9(4)
C7B C8B C9B C10B -174.7(2)
C2B C1B C10B O11B -179.75(19)
C1 C1B C10B O11B -2.0(3)
C2B C1B C10B C9B 5.1(3)
C1 C1B C10B C9B -177.1(2)
C4B C9B C10B O11B -172.71(19)
C8B C9B C10B O11B 2.9(3)
C4B C9B C10B C1B 2.4(3)
C8B C9B C10B C1B 178.0(2)
C1B C10B O11B Si1B 126.3(2)
C9B C10B O11B Si1B -58.5(3)
C10B O11B Si1B C21B 120.1(2)
C10B O11B Si1B C31B -1.3(3)
C10B O11B Si1B C12B -121.6(2)
O11B Si1B C12B C14B 63.28(18)
C21B Si1B C12B C14B 177.72(16)
C31B Si1B C12B C14B -55.97(19)
O11B Si1B C12B C15B -178.27(19)
C21B Si1B C12B C15B -63.8(2)
C31B Si1B C12B C15B 62.5(2)
O11B Si1B C12B C13B -57.17(18)
C21B Si1B C12B C13B 57.27(19)
C31B Si1B C12B C13B -176.41(16)
O11B Si1B C21B C26B -12.9(3)
C31B Si1B C21B C26B 106.9(3)
C12B Si1B C21B C26B -127.3(3)
O11B Si1B C21B C22B 163.9(2)
C31B Si1B C21B C22B -76.3(3)
C12B Si1B C21B C22B 49.5(3)
C26B C21B C22B C23B 0.8(5)
Si1B C21B C22B C23B -176.2(3)
C21B C22B C23B C24B -0.5(6)
C22B C23B C24B C25B -1.5(7)
C23B C24B C25B C26B 3.0(8)
C22B C21B C26B C25B 0.8(6)
Si1B C21B C26B C25B 177.7(3)
C24B C25B C26B C21B -2.7(7)
O11B Si1B C31B C36B 140.3(2)
C21B Si1B C31B C36B 22.9(2)
C12B Si1B C31B C36B -102.9(2)
O11B Si1B C31B C32B -42.3(2)
C21B Si1B C31B C32B -159.7(2)
C12B Si1B C31B C32B 74.5(2)
C36B C31B C32B C33B 0.2(4)
Si1B C31B C32B C33B -177.3(2)
C31B C32B C33B C34B 0.9(4)
C32B C33B C34B C35B -1.2(5)
C33B C34B C35B C36B 0.5(5)
C34B C35B C36B C31B 0.7(5)
C32B C31B C36B C35B -1.0(4)
Si1B C31B C36B C35B 176.5(2)
